data_2022120
loop_
_publ_author_name
'Su, Feng'
'Yu, Jinyang'
'Zhou, Chengyong'
'Li, Shaodong'
'Ma, Pengyi'
'Zhang, Xuhui'
'Wang, Zhijun'

_publ_section_title
;
 Two Zn^II^-based MOFs constructed with biphenyl-2,2',5,5'-tetracarboxylic
 acid and flexible N-donor ligands: syntheses, structures and properties
;
_journal_coeditor_code EF3007
_journal_issue 6
_journal_name_full 'Acta Crystallographica Section C'
_journal_page_first
;
;
_journal_paper_doi 10.1107/S205322962000604X
_journal_volume 76
_journal_year 2020
_chemical_formula_iupac '[Zn2 (C16 H6 O8) (C14 H14 N4)2], H2 O'
_chemical_formula_moiety 'C44 H34 N8 O8 Zn2, H2 O1'
_chemical_formula_sum 'C44 H36 N8 O9 Zn2'
_chemical_formula_weight 951.30
_chemical_name_systematic
'Poly[[(\m~4~-biphenyl-2,2',5,5'-tetracarboxylato)bis{[1,4-\phenylenebis(methylene)]bis(1<i>H</i>-imidazole)}dizinc(II)] monohydrate]'
_space_group_crystal_system orthorhombic
_space_group_IT_number 43
_space_group_name_Hall 'F 2 -2d'
_space_group_name_H-M_alt 'F d d 2'
_atom_sites_solution_hydrogens mixed
_audit_creation_method SHELXL-2018/3
_cell_angle_alpha 90
_cell_angle_beta 90
_cell_angle_gamma 90
_cell_formula_units_Z 8
_cell_length_a 12.4360(7)
_cell_length_b 24.0412(13)
_cell_length_c 28.4613(15)
_cell_measurement_reflns_used 9983
_cell_measurement_temperature 296(2)
_cell_measurement_theta_max 23.73
_cell_measurement_theta_min 2.83
_cell_volume 8509.3(8)
_computing_cell_refinement
;
SAINT (Bruker, 2012)
;
_computing_data_collection
;
APEX3 (Bruker, 2012)
;
_computing_data_reduction
;
SAINT (Bruker, 2012)
;
_computing_molecular_graphics
;
SHELXTL (Sheldrick, 2008) and
DIAMOND (Brandenburg, 2005)
;
_computing_publication_material
;
publCIF (Westrip, 2010)
;
_computing_structure_refinement
;
SHELXL2018 (Sheldrick, 2015)
;
_computing_structure_solution
;
SHELXS97 (Sheldrick, 2008)
;
_diffrn_ambient_temperature 296(2)
_diffrn_measured_fraction_theta_full 0.998
_diffrn_measured_fraction_theta_max 0.999
_diffrn_measurement_device_type 'Bruker Quest APEX III'
_diffrn_measurement_method '\f and \w scans'
_diffrn_radiation_type MoK\a
_diffrn_radiation_wavelength 0.71073
_diffrn_reflns_av_R_equivalents 0.0563
_diffrn_reflns_av_unetI/netI 0.0432
_diffrn_reflns_limit_h_max 15
_diffrn_reflns_limit_h_min -15
_diffrn_reflns_limit_k_max 30
_diffrn_reflns_limit_k_min -30
_diffrn_reflns_limit_l_max 35
_diffrn_reflns_limit_l_min -35
_diffrn_reflns_number 36150
_diffrn_reflns_theta_full 25.242
_diffrn_reflns_theta_max 26.462
_diffrn_reflns_theta_min 2.830
_diffrn_source 'sealed tube'
_exptl_absorpt_coefficient_mu 1.194
_exptl_absorpt_correction_T_max 0.7454
_exptl_absorpt_correction_T_min 0.6932
_exptl_absorpt_correction_type multi-scan
_exptl_absorpt_process_details
;
(<i>SADABS</i>; Bruker, 2012)
;
_exptl_crystal_colour colourless
_exptl_crystal_density_diffrn 1.486
_exptl_crystal_description block
_exptl_crystal_F_000 3904
_exptl_crystal_size_max 0.350
_exptl_crystal_size_mid 0.320
_exptl_crystal_size_min 0.300
_refine_diff_density_max 0.770
_refine_diff_density_min -0.355
_refine_ls_abs_structure_details
;
Refined as an inversion twin
;
_refine_ls_abs_structure_Flack 0.06(3)
_refine_ls_extinction_method none
_refine_ls_goodness_of_fit_ref 1.006
_refine_ls_hydrogen_treatment constr
_refine_ls_matrix_type full
_refine_ls_number_parameters 290
_refine_ls_number_reflns 4388
_refine_ls_number_restraints 44
_refine_ls_restrained_S_all 1.038
_refine_ls_R_factor_all 0.0717
_refine_ls_R_factor_gt 0.0508
_refine_ls_shift/su_max 0.001
_refine_ls_shift/su_mean 0.000
_refine_ls_structure_factor_coef Fsqd
_refine_ls_weighting_details 'w=1/[\s^2^(Fo^2^)+(0.0809P)^2^+17.9128P] where P=(Fo^2^+2Fc^2^)/3'
_refine_ls_weighting_scheme calc
_refine_ls_wR_factor_gt 0.1201
_refine_ls_wR_factor_ref 0.1325
_reflns_number_gt 3544
_reflns_number_total 4388
_reflns_threshold_expression 'I > 2\s(I)'
_cod_data_source_file ef3007sup1.cif
_cod_data_source_block sf170602b-43_a
_cod_database_code 2022120
_shelx_space_group_comment
;
The symmetry employed for this shelxl refinement is uniquely defined
by the following loop, which should always be used as a source of
symmetry information in preference to the above space-group names.
They are only intended as comments.
;
_shelx_estimated_absorpt_t_min 0.680
_shelx_estimated_absorpt_t_max 0.716

loop_
_space_group_symop_operation_xyz
'x, y, z'
'-x, -y, z'
'x+1/4, -y+1/4, z+1/4'
'-x+1/4, y+1/4, z+1/4'
'x, y+1/2, z+1/2'
'-x, -y+1/2, z+1/2'
'x+1/4, -y+3/4, z+3/4'
'-x+1/4, y+3/4, z+3/4'
'x+1/2, y, z+1/2'
'-x+1/2, -y, z+1/2'
'x+3/4, -y+1/4, z+3/4'
'-x+3/4, y+1/4, z+3/4'
'x+1/2, y+1/2, z'
'-x+1/2, -y+1/2, z'
'x+3/4, -y+3/4, z+1/4'
'-x+3/4, y+3/4, z+1/4'

loop_
_atom_site_type_symbol
_atom_site_label
_atom_site_fract_x
_atom_site_fract_y
_atom_site_fract_z
_atom_site_U_iso_or_equiv
_atom_site_adp_type
_atom_site_calc_flag
_atom_site_occupancy
_atom_site_disorder_assembly
_atom_site_disorder_group
Zn Zn1 0.65012(7) 0.62783(3) 0.19424(3) 0.0386(2) Uani d 1 . .
O O1 0.7507(4) 0.5942(2) 0.2384(2) 0.0580(15) Uani d 1 . .
O O2 0.6024(6) 0.5523(3) 0.2593(3) 0.091(2) Uani d 1 . .
O O3 1.0113(4) 0.4278(2) 0.40604(19) 0.0471(13) Uani d 1 . .
O O4 0.9483(5) 0.3567(2) 0.3659(2) 0.0651(17) Uani d 1 . .
O O5 0.2247(17) 0.7073(9) 0.3335(7) 0.125(6) Uani d 0.5 . .
H H5A 0.175990 0.687782 0.343791 0.188 Uiso d 0.5 . .
H H5B 0.245583 0.692869 0.309030 0.188 Uiso d 0.5 . .
N N1 -0.0573(5) 0.8107(3) 0.2224(2) 0.0447(15) Uani d 1 . .
N N2 -0.0055(5) 0.7265(3) 0.2391(3) 0.0541(16) Uani d 1 . .
N N3 0.3934(5) 0.5521(3) 0.1310(3) 0.0576(18) Uani d 1 . .
N N4 0.5476(5) 0.5866(2) 0.1524(2) 0.0430(14) Uani d 1 . .
C C1 0.7010(6) 0.5586(4) 0.2621(3) 0.054(2) Uani d 1 . .
C C2 0.7662(6) 0.5209(3) 0.2928(3) 0.0457(17) Uani d 1 . .
C C3 0.7200(7) 0.4743(4) 0.3124(3) 0.062(2) Uani d 1 . .
H H3 0.647029 0.467257 0.308469 0.075 Uiso calc 1 . .
C C4 0.7838(6) 0.4381(4) 0.3383(3) 0.059(2) Uani d 1 . .
H H4 0.752810 0.406645 0.351691 0.071 Uiso calc 1 . .
C C5 0.8930(6) 0.4478(3) 0.3446(2) 0.0411(16) Uani d 1 . .
C C6 0.9406(5) 0.4948(3) 0.3247(2) 0.0323(13) Uani d 1 . .
C C7 0.8752(5) 0.5306(3) 0.2987(2) 0.0367(15) Uani d 1 . .
H H7 0.905615 0.562037 0.285060 0.044 Uiso calc 1 . .
C C8 0.9555(6) 0.4069(3) 0.3735(3) 0.0435(16) Uani d 1 . .
C C9 0.0331(7) 0.8132(4) 0.2489(3) 0.063(2) Uani d 1 . .
H H9 0.067591 0.845775 0.258087 0.075 Uiso calc 1 . .
C C10 0.0650(7) 0.7621(4) 0.2599(4) 0.068(2) Uani d 1 . .
H H10 0.124071 0.752503 0.278259 0.081 Uiso calc 1 . .
C C11 -0.0790(6) 0.7578(3) 0.2172(3) 0.0455(17) Uani d 1 . .
H H11 -0.137442 0.743827 0.200594 0.055 Uiso calc 1 . .
C C12 -0.0093(7) 0.6659(4) 0.2438(4) 0.067(2) Uani d 1 . .
H H12A -0.082035 0.653523 0.237367 0.080 Uiso calc 1 . .
H H12B 0.007345 0.656146 0.276021 0.080 Uiso calc 1 . .
C C13 0.0676(7) 0.6345(4) 0.2113(3) 0.058(2) Uani d 1 . .
C C14 0.1557(9) 0.6556(4) 0.1897(6) 0.098(2) Uani d 1 . .
H H14 0.170598 0.693318 0.193200 0.118 Uiso calc 1 . .
C C15 0.2244(11) 0.6236(4) 0.1627(6) 0.096(2) Uani d 1 . .
H H15 0.280060 0.640224 0.146080 0.116 Uiso calc 1 . .
C C16 0.2099(9) 0.5678(5) 0.1608(5) 0.094(2) Uani d 1 . .
C C17 0.1231(10) 0.5475(5) 0.1799(5) 0.099(2) Uani d 1 . .
H H17 0.109881 0.509499 0.177367 0.119 Uiso calc 1 . .
C C18 0.0497(10) 0.5805(5) 0.2039(5) 0.102(2) Uani d 1 . .
H H18 -0.013497 0.564594 0.215105 0.123 Uiso calc 1 . .
C C19 0.2845(7) 0.5293(4) 0.1349(5) 0.082(3) Uani d 1 . .
H H19A 0.287495 0.493939 0.151178 0.099 Uiso calc 1 . .
H H19B 0.256307 0.522636 0.103605 0.099 Uiso calc 1 . .
C C20 0.4433(9) 0.5722(4) 0.0916(4) 0.081(3) Uani d 1 . .
H H20 0.417106 0.571397 0.060967 0.098 Uiso calc 1 . .
C C21 0.5361(8) 0.5929(4) 0.1057(3) 0.071(3) Uani d 1 . .
H H21 0.586524 0.609518 0.086152 0.086 Uiso calc 1 . .
C C22 0.4601(6) 0.5616(3) 0.1671(3) 0.0494(18) Uani d 1 . .
H H22 0.446333 0.551873 0.198179 0.059 Uiso calc 1 . .

loop_
_atom_site_aniso_label
_atom_site_aniso_U_11
_atom_site_aniso_U_22
_atom_site_aniso_U_33
_atom_site_aniso_U_12
_atom_site_aniso_U_13
_atom_site_aniso_U_23
Zn1 0.0331(4) 0.0390(4) 0.0438(4) -0.0013(3) -0.0033(3) 0.0115(4)
O1 0.047(3) 0.063(4) 0.064(4) 0.003(3) -0.011(3) 0.033(3)
O2 0.068(4) 0.098(4) 0.108(4) 0.000(3) -0.026(3) 0.039(4)
O3 0.052(3) 0.041(3) 0.049(3) 0.002(2) -0.015(3) 0.007(2)
O4 0.067(4) 0.036(3) 0.092(5) 0.002(3) -0.027(3) 0.004(3)
O5 0.121(8) 0.131(8) 0.124(8) 0.000(5) 0.000(5) 0.014(5)
N1 0.031(3) 0.051(4) 0.052(4) 0.001(3) 0.005(3) -0.007(3)
N2 0.040(3) 0.059(4) 0.063(4) 0.004(3) -0.003(3) 0.011(3)
N3 0.045(4) 0.041(4) 0.087(5) 0.000(3) -0.014(4) -0.015(3)
N4 0.038(3) 0.040(3) 0.051(4) -0.003(3) 0.000(3) 0.006(3)
C1 0.036(4) 0.059(5) 0.067(5) 0.001(4) -0.016(4) 0.018(4)
C2 0.039(4) 0.045(4) 0.053(4) 0.001(3) -0.009(3) 0.010(3)
C3 0.038(4) 0.065(5) 0.083(6) -0.012(4) -0.020(4) 0.023(5)
C4 0.043(4) 0.053(5) 0.081(6) -0.013(4) -0.014(4) 0.028(4)
C5 0.038(4) 0.039(4) 0.046(4) 0.001(3) -0.008(3) 0.014(3)
C6 0.031(3) 0.031(3) 0.035(3) -0.003(3) -0.001(3) -0.003(3)
C7 0.038(3) 0.032(3) 0.040(4) 0.002(3) -0.004(3) 0.003(3)
C8 0.040(4) 0.040(4) 0.050(4) 0.001(3) -0.001(3) 0.012(3)
C9 0.046(5) 0.073(6) 0.069(6) -0.014(4) -0.012(4) -0.008(5)
C10 0.044(5) 0.072(6) 0.087(7) 0.008(4) -0.016(5) 0.000(5)
C11 0.038(4) 0.053(5) 0.046(4) 0.003(3) 0.002(3) -0.004(3)
C12 0.050(5) 0.056(5) 0.094(7) 0.001(4) 0.008(5) 0.016(5)
C13 0.048(4) 0.050(5) 0.076(6) 0.002(4) -0.005(4) 0.022(4)
C14 0.074(4) 0.060(4) 0.159(6) -0.012(3) 0.039(4) -0.011(4)
C15 0.074(4) 0.060(3) 0.155(6) -0.015(3) 0.038(4) -0.014(4)
C16 0.075(4) 0.060(3) 0.147(6) -0.021(3) 0.034(4) -0.017(4)
C17 0.085(4) 0.068(3) 0.145(6) -0.026(3) 0.041(4) -0.020(4)
C18 0.088(4) 0.074(4) 0.146(6) -0.029(3) 0.046(4) -0.022(4)
C19 0.045(5) 0.054(5) 0.148(10) -0.008(4) -0.007(6) -0.020(6)
C20 0.103(8) 0.074(7) 0.067(6) -0.026(6) -0.034(6) 0.015(5)
C21 0.081(7) 0.071(6) 0.061(6) -0.025(5) -0.012(5) 0.017(5)
C22 0.040(4) 0.049(4) 0.059(5) 0.000(3) 0.003(4) -0.009(4)

loop_
_atom_type_symbol
_atom_type_description
_atom_type_scat_dispersion_real
_atom_type_scat_dispersion_imag
_atom_type_scat_source
C C 0.0033 0.0016 'International Tables Vol C Tables 4.2.6.8 and 6.1.1.4'
H H 0.0000 0.0000 'International Tables Vol C Tables 4.2.6.8 and 6.1.1.4'
N N 0.0061 0.0033 'International Tables Vol C Tables 4.2.6.8 and 6.1.1.4'
O O 0.0106 0.0060 'International Tables Vol C Tables 4.2.6.8 and 6.1.1.4'
Zn Zn 0.2839 1.4301 'International Tables Vol C Tables 4.2.6.8 and 6.1.1.4'

loop_
_geom_angle_atom_site_label_1
_geom_angle_atom_site_label_2
_geom_angle_atom_site_label_3
_geom_angle_site_symmetry_1
_geom_angle_site_symmetry_3
_geom_angle
_geom_angle_publ_flag
O1 Zn1 O3 . 12_654 104.6(2) y
O1 Zn1 N4 . . 125.8(2) y
O3 Zn1 N4 12_654 . 109.4(2) y
O1 Zn1 N1 . 14_565 114.3(3) y
O3 Zn1 N1 12_654 14_565 95.3(2) y
N4 Zn1 N1 . 14_565 103.3(2) y
C1 O1 Zn1 . . 108.4(5) ?
C8 O3 Zn1 . 16_645 118.1(5) ?
H5A O5 H5B . . 107.1 ?
C11 N1 C9 . . 106.1(7) ?
C11 N1 Zn1 . 14_565 122.9(5) ?
C9 N1 Zn1 . 14_565 131.0(6) ?
C11 N2 C10 . . 106.8(7) ?
C11 N2 C12 . . 125.4(8) ?
C10 N2 C12 . . 127.4(8) ?
C22 N3 C20 . . 106.7(7) ?
C22 N3 C19 . . 125.4(9) ?
C20 N3 C19 . . 127.7(9) ?
C22 N4 C21 . . 106.1(7) ?
C22 N4 Zn1 . . 124.4(6) ?
C21 N4 Zn1 . . 126.8(5) ?
O2 C1 O1 . . 122.5(7) ?
O2 C1 C2 . . 120.0(7) ?
O1 C1 C2 . . 117.4(6) ?
C3 C2 C7 . . 119.7(7) ?
C3 C2 C1 . . 120.2(7) ?
C7 C2 C1 . . 119.9(7) ?
C2 C3 C4 . . 119.1(7) ?
C2 C3 H3 . . 120.4 ?
C4 C3 H3 . . 120.4 ?
C5 C4 C3 . . 121.4(7) ?
C5 C4 H4 . . 119.3 ?
C3 C4 H4 . . 119.3 ?
C4 C5 C6 . . 119.8(6) ?
C4 C5 C8 . . 117.9(6) ?
C6 C5 C8 . . 122.3(6) ?
C7 C6 C5 . . 117.8(6) ?
C7 C6 C6 . 2_765 118.2(6) ?
C5 C6 C6 . 2_765 123.5(7) ?
C2 C7 C6 . . 122.1(6) ?
C2 C7 H7 . . 119.0 ?
C6 C7 H7 . . 119.0 ?
O4 C8 O3 . . 124.1(6) ?
O4 C8 C5 . . 120.7(7) ?
O3 C8 C5 . . 115.1(6) ?
C10 C9 N1 . . 109.7(8) ?
C10 C9 H9 . . 125.1 ?
N1 C9 H9 . . 125.1 ?
C9 C10 N2 . . 106.7(8) ?
C9 C10 H10 . . 126.7 ?
N2 C10 H10 . . 126.7 ?
N1 C11 N2 . . 110.7(7) ?
N1 C11 H11 . . 124.7 ?
N2 C11 H11 . . 124.7 ?
N2 C12 C13 . . 114.6(7) ?
N2 C12 H12A . . 108.6 ?
C13 C12 H12A . . 108.6 ?
N2 C12 H12B . . 108.6 ?
C13 C12 H12B . . 108.6 ?
H12A C12 H12B . . 107.6 ?
C18 C13 C14 . . 115.4(10) ?
C18 C13 C12 . . 118.1(9) ?
C14 C13 C12 . . 126.5(9) ?
C13 C14 C15 . . 122.9(10) ?
C13 C14 H14 . . 118.6 ?
C15 C14 H14 . . 118.6 ?
C16 C15 C14 . . 119.5(11) ?
C16 C15 H15 . . 120.2 ?
C14 C15 H15 . . 120.2 ?
C17 C16 C15 . . 117.7(12) ?
C17 C16 C19 . . 119.0(10) ?
C15 C16 C19 . . 123.2(10) ?
C16 C17 C18 . . 122.3(10) ?
C16 C17 H17 . . 118.9 ?
C18 C17 H17 . . 118.9 ?
C13 C18 C17 . . 121.6(10) ?
C13 C18 H18 . . 119.2 ?
C17 C18 H18 . . 119.2 ?
N3 C19 C16 . . 112.2(8) ?
N3 C19 H19A . . 109.2 ?
C16 C19 H19A . . 109.2 ?
N3 C19 H19B . . 109.2 ?
C16 C19 H19B . . 109.2 ?
H19A C19 H19B . . 107.9 ?
C21 C20 N3 . . 106.1(8) ?
C21 C20 H20 . . 126.9 ?
N3 C20 H20 . . 126.9 ?
C20 C21 N4 . . 110.7(9) ?
C20 C21 H21 . . 124.7 ?
N4 C21 H21 . . 124.7 ?
N4 C22 N3 . . 110.3(7) ?
N4 C22 H22 . . 124.8 ?
N3 C22 H22 . . 124.8 ?

loop_
_geom_bond_atom_site_label_1
_geom_bond_atom_site_label_2
_geom_bond_site_symmetry_2
_geom_bond_distance
_geom_bond_publ_flag
Zn1 O1 . 1.950(5) y
Zn1 O3 12_654 1.960(5) y
Zn1 N4 . 2.006(6) y
Zn1 N1 14_565 2.039(7) y
O1 C1 . 1.251(10) ?
O2 C1 . 1.239(10) ?
O3 C8 . 1.262(9) ?
O4 C8 . 1.228(9) ?
O5 H5A . 0.8204 ?
O5 H5B . 0.8204 ?
N1 C11 . 1.308(10) ?
N1 C9 . 1.356(10) ?
N2 C11 . 1.338(10) ?
N2 C10 . 1.360(12) ?
N2 C12 . 1.463(11) ?
N3 C22 . 1.340(10) ?
N3 C20 . 1.372(13) ?
N3 C19 . 1.464(11) ?
N4 C22 . 1.311(9) ?
N4 C21 . 1.345(11) ?
C1 C2 . 1.497(10) ?
C2 C3 . 1.377(11) ?
C2 C7 . 1.385(9) ?
C3 C4 . 1.390(11) ?
C3 H3 . 0.9300 ?
C4 C5 . 1.389(10) ?
C4 H4 . 0.9300 ?
C5 C6 . 1.397(9) ?
C5 C8 . 1.499(9) ?
C6 C7 . 1.396(9) ?
C6 C6 2_765 1.498(12) ?
C7 H7 . 0.9300 ?
C9 C10 . 1.328(13) ?
C9 H9 . 0.9300 ?
C10 H10 . 0.9300 ?
C11 H11 . 0.9300 ?
C12 C13 . 1.528(14) ?
C12 H12A . 0.9700 ?
C12 H12B . 0.9700 ?
C13 C18 . 1.335(13) ?
C13 C14 . 1.354(14) ?
C14 C15 . 1.383(16) ?
C14 H14 . 0.9300 ?
C15 C16 . 1.354(15) ?
C15 H15 . 0.9300 ?
C16 C17 . 1.304(15) ?
C16 C19 . 1.504(15) ?
C17 C18 . 1.391(16) ?
C17 H17 . 0.9300 ?
C18 H18 . 0.9300 ?
C19 H19A . 0.9700 ?
C19 H19B . 0.9700 ?
C20 C21 . 1.319(14) ?
C20 H20 . 0.9300 ?
C21 H21 . 0.9300 ?
C22 H22 . 0.9300 ?

loop_
_geom_hbond_atom_site_label_D
_geom_hbond_atom_site_label_H
_geom_hbond_atom_site_label_A
_geom_hbond_site_symmetry_A
_geom_hbond_distance_DH
_geom_hbond_distance_HA
_geom_hbond_distance_DA
_geom_hbond_angle_DHA
C22 H22 O2 . 0.93 2.61 3.172(11) 119.7
C12 H12B O4 2_665 0.97 2.63 3.598(13) 172.7
C12 H12A O1 1_455 0.97 2.52 3.452(11) 160.2
C11 H11 O3 12_554 0.93 2.55 3.445(10) 161.8
C11 H11 O3 11_364 0.93 2.60 3.062(9) 111.5
C10 H10 O5 14_565 0.93 2.63 3.43(2) 143.9
C10 H10 O5 . 0.93 2.28 3.17(2) 159.5
O5 H5A O4 2_665 0.82 1.98 2.80(2) 176.2

loop_
_geom_torsion_atom_site_label_1
_geom_torsion_atom_site_label_2
_geom_torsion_atom_site_label_3
_geom_torsion_atom_site_label_4
_geom_torsion_site_symmetry_1
_geom_torsion_site_symmetry_2
_geom_torsion_site_symmetry_3
_geom_torsion_site_symmetry_4
_geom_torsion
_geom_torsion_publ_flag
Zn1 O1 C1 O2 . . . . -6.7(12) ?
Zn1 O1 C1 C2 . . . . 170.1(6) ?
O2 C1 C2 C3 . . . . 9.5(13) ?
O1 C1 C2 C3 . . . . -167.4(8) ?
O2 C1 C2 C7 . . . . -174.9(9) ?
O1 C1 C2 C7 . . . . 8.2(12) ?
C7 C2 C3 C4 . . . . 0.4(13) ?
C1 C2 C3 C4 . . . . 175.9(9) ?
C2 C3 C4 C5 . . . . -0.1(15) ?
C3 C4 C5 C6 . . . . -0.1(14) ?
C3 C4 C5 C8 . . . . 179.4(8) ?
C4 C5 C6 C7 . . . . 0.0(11) ?
C8 C5 C6 C7 . . . . -179.5(7) ?
C4 C5 C6 C6 . . . 2_765 -172.4(7) ?
C8 C5 C6 C6 . . . 2_765 8.1(10) ?
C3 C2 C7 C6 . . . . -0.5(12) ?
C1 C2 C7 C6 . . . . -176.1(7) ?
C5 C6 C7 C2 . . . . 0.3(10) ?
C6 C6 C7 C2 2_765 . . . 173.1(6) ?
Zn1 O3 C8 O4 16_645 . . . 4.5(10) ?
Zn1 O3 C8 C5 16_645 . . . -177.9(5) ?
C4 C5 C8 O4 . . . . 49.1(11) ?
C6 C5 C8 O4 . . . . -131.4(8) ?
C4 C5 C8 O3 . . . . -128.7(8) ?
C6 C5 C8 O3 . . . . 50.8(10) ?
C11 N1 C9 C10 . . . . -0.4(11) ?
Zn1 N1 C9 C10 14_565 . . . 179.0(6) ?
N1 C9 C10 N2 . . . . 1.1(11) ?
C11 N2 C10 C9 . . . . -1.4(10) ?
C12 N2 C10 C9 . . . . -175.0(9) ?
C9 N1 C11 N2 . . . . -0.5(9) ?
Zn1 N1 C11 N2 14_565 . . . -180.0(5) ?
C10 N2 C11 N1 . . . . 1.2(9) ?
C12 N2 C11 N1 . . . . 175.0(8) ?
C11 N2 C12 C13 . . . . 104.2(9) ?
C10 N2 C12 C13 . . . . -83.3(12) ?
N2 C12 C13 C18 . . . . -162.2(11) ?
N2 C12 C13 C14 . . . . 19.7(16) ?
C18 C13 C14 C15 . . . . -2(2) ?
C12 C13 C14 C15 . . . . 176.6(13) ?
C13 C14 C15 C16 . . . . -6(3) ?
C14 C15 C16 C17 . . . . 8(2) ?
C14 C15 C16 C19 . . . . -176.1(14) ?
C15 C16 C17 C18 . . . . -4(2) ?
C19 C16 C17 C18 . . . . -179.2(13) ?
C14 C13 C18 C17 . . . . 7(2) ?
C12 C13 C18 C17 . . . . -171.7(12) ?
C16 C17 C18 C13 . . . . -4(2) ?
C22 N3 C19 C16 . . . . 65.1(13) ?
C20 N3 C19 C16 . . . . -108.6(13) ?
C17 C16 C19 N3 . . . . -158.5(13) ?
C15 C16 C19 N3 . . . . 26(2) ?
C22 N3 C20 C21 . . . . -0.4(11) ?
C19 N3 C20 C21 . . . . 174.3(8) ?
N3 C20 C21 N4 . . . . 0.3(12) ?
C22 N4 C21 C20 . . . . 0.0(11) ?
Zn1 N4 C21 C20 . . . . -161.8(7) ?
C21 N4 C22 N3 . . . . -0.2(9) ?
Zn1 N4 C22 N3 . . . . 162.1(5) ?
C20 N3 C22 N4 . . . . 0.4(9) ?
C19 N3 C22 N4 . . . . -174.4(7) ?

_cod_database_fobs_code 2022120
